data_1011037
loop_
_publ_author_name
'Alsen, N'

_publ_section_title
;
Roentgenographische Untersuchungen der Kristallstrukturen von
Magnetkies, Breithauptit, Pentlandit, Millerit und verwandten
Verbindungen
;
_journal_coden_ASTM GFSFA4
_journal_name_full
;
Geologiska Foereningens i Stockholm Foerhandlingar
;
_journal_page_first 19
_journal_page_last 73
_journal_volume 47
_journal_year 1925
_chemical_formula_structural 'Co S'
_chemical_formula_sum 'Co S'
_chemical_name_mineral Jaipurite
_chemical_name_systematic 'Cobalt sulfide'
_space_group_IT_number 194
_symmetry_cell_setting hexagonal
_symmetry_Int_Tables_number 194
_symmetry_space_group_name_Hall '-P 6c 2c'
_symmetry_space_group_name_H-M 'P 63/m m c'
_cell_angle_alpha 90
_cell_angle_beta 90
_cell_angle_gamma 120
_cell_formula_units_Z 2
_cell_length_a 3.377
_cell_length_b 3.377
_cell_length_c 5.15
_cell_volume 50.9
_cod_database_code 1011037

loop_
_symmetry_equiv_pos_as_xyz
x,y,z
-y,x-y,z
y-x,-x,z
-y,-x,z
y-x,y,z
x,x-y,z
-x,-y,-z
y,y-x,-z
x-y,x,-z
y,x,-z
x-y,-y,-z
-x,y-x,-z
-x,-y,1/2+z
y,y-x,1/2+z
x-y,x,1/2+z
y,x,1/2+z
x-y,-y,1/2+z
-x,y-x,1/2+z
x,y,1/2-z
-y,x-y,1/2-z
y-x,-x,1/2-z
-y,-x,1/2-z
y-x,y,1/2-z
x,x-y,1/2-z

loop_
_atom_site_label
_atom_site_type_symbol
_atom_site_symmetry_multiplicity
_atom_site_Wyckoff_symbol
_atom_site_fract_x
_atom_site_fract_y
_atom_site_fract_z
_atom_site_occupancy
_atom_site_attached_hydrogens
_atom_site_calc_flag
Co1 Co2+ 2 a 0. 0. 0. 1. 0 d
S1 S2- 2 c 0.3333 0.6667 0.25 1. 0 d

loop_
_atom_type_symbol
_atom_type_oxidation_number
Co2+ 2.000
S2- -2.000
